data_2217954
loop_
_publ_author_name
'Portalone, Gustavo'

_publ_section_title
;
 Redetermination of orotic acid monohydrate
;
_journal_coeditor_code KP2160
_journal_issue 4
_journal_name_full 'Acta Crystallographica Section E'
_journal_page_first o656
_journal_paper_doi 10.1107/S160053680800562X
_journal_volume 64
_journal_year 2008
_chemical_formula_iupac 'C5 H4 N2 O4, H2 O'
_chemical_formula_moiety 'C5 H4 N2 O4, H2 O'
_chemical_formula_sum 'C5 H6 N2 O5'
_chemical_formula_weight 174.12
_chemical_name_common 'orotic acid monohydrate, vitamin B~13~'
_chemical_name_systematic
;
2,6-dioxo-1,2,3,6-tetrahydropyrimidine-4-carboxylic acid monohydrate
;
_space_group_IT_number 2
_symmetry_cell_setting triclinic
_symmetry_space_group_name_Hall '-P 1'
_symmetry_space_group_name_H-M 'P -1'
_atom_sites_solution_hydrogens geom
_atom_sites_solution_primary direct
_atom_sites_solution_secondary difmap
_audit_creation_method SHELXL-97
_cell_angle_alpha 74.6778(12)
_cell_angle_beta 72.3232(16)
_cell_angle_gamma 68.447(2)
_cell_formula_units_Z 2
_cell_length_a 5.89854(14)
_cell_length_b 6.92921(15)
_cell_length_c 9.59160(18)
_cell_measurement_reflns_used 64781
_cell_measurement_temperature 298(2)
_cell_measurement_theta_max 31.99
_cell_measurement_theta_min 3.21
_cell_volume 342.206(14)
_computing_cell_refinement 'CrysAlis RED (Oxford Diffraction, 2006)'
_computing_data_collection 'CrysAlis CCD (Oxford Diffraction, 2006)'
_computing_data_reduction 'CrysAlis RED (Oxford Diffraction, 2006)'
_computing_molecular_graphics 'WinGX (Farrugia, 1999)'
_computing_publication_material 'WinGX (Farrugia, 1999)'
_computing_structure_refinement 'SHELXL97 (Sheldrick, 2008)'
_computing_structure_solution 'SIR97 (Altomare <i>et al.</i>,  1999)'
_diffrn_ambient_temperature 298(2)
_diffrn_detector_area_resol_mean 16.0696
_diffrn_measured_fraction_theta_full 0.987
_diffrn_measured_fraction_theta_max 0.987
_diffrn_measurement_device_type 'Oxford Diffraction Xcalibur S CCD'
_diffrn_measurement_method '\w and \f'
_diffrn_radiation_monochromator graphite
_diffrn_radiation_source 'Enhance (Mo) X-ray source'
_diffrn_radiation_type MoK\a
_diffrn_radiation_wavelength 0.71073
_diffrn_reflns_av_R_equivalents 0.0166
_diffrn_reflns_av_sigmaI/netI 0.0075
_diffrn_reflns_limit_h_max 8
_diffrn_reflns_limit_h_min -8
_diffrn_reflns_limit_k_max 10
_diffrn_reflns_limit_k_min -10
_diffrn_reflns_limit_l_max 14
_diffrn_reflns_limit_l_min -14
_diffrn_reflns_number 64781
_diffrn_reflns_theta_full 31.99
_diffrn_reflns_theta_max 31.99
_diffrn_reflns_theta_min 3.21
_exptl_absorpt_coefficient_mu 0.154
_exptl_absorpt_correction_T_max 0.9848
_exptl_absorpt_correction_T_min 0.9773
_exptl_absorpt_correction_type multi-scan
_exptl_absorpt_process_details
;
(CrysAlis RED; Oxford Diffraction, 2006)
;
_exptl_crystal_colour colourless
_exptl_crystal_density_diffrn 1.690
_exptl_crystal_density_method 'not measured'
_exptl_crystal_description plate
_exptl_crystal_F_000 180
_exptl_crystal_size_max 0.20
_exptl_crystal_size_mid 0.15
_exptl_crystal_size_min 0.15
_refine_diff_density_max 0.191
_refine_diff_density_min -0.218
_refine_ls_extinction_method none
_refine_ls_goodness_of_fit_ref 1.084
_refine_ls_hydrogen_treatment refall
_refine_ls_matrix_type full
_refine_ls_number_parameters 133
_refine_ls_number_reflns 2340
_refine_ls_number_restraints 0
_refine_ls_restrained_S_all 1.084
_refine_ls_R_factor_all 0.0497
_refine_ls_R_factor_gt 0.0436
_refine_ls_shift/su_max 0.000
_refine_ls_shift/su_mean 0.000
_refine_ls_structure_factor_coef Fsqd
_refine_ls_weighting_details 'calc w=1/[\s^2^(Fo^2^)+(0.0846P)^2^+0.0376P] where P=(Fo^2^+2Fc^2^)/3'
_refine_ls_weighting_scheme calc
_refine_ls_wR_factor_gt 0.1289
_refine_ls_wR_factor_ref 0.1331
_reflns_number_gt 2048
_reflns_number_total 2340
_reflns_threshold_expression I>2\s(I)
_cod_data_source_file kp2160.cif
_cod_data_source_block I
_cod_original_cell_volume 342.207(13)
_cod_database_code 2217954
_cod_database_fobs_code 2217954

loop_
_symmetry_equiv_pos_as_xyz
'x, y, z'
'-x, -y, -z'

loop_
_atom_site_type_symbol
_atom_site_label
_atom_site_fract_x
_atom_site_fract_y
_atom_site_fract_z
_atom_site_U_iso_or_equiv
_atom_site_adp_type
_atom_site_calc_flag
_atom_site_occupancy
O O1 -0.14403(15) 0.19593(14) 0.87497(9) 0.0437(2) Uani d 1
O O2 0.33017(14) 0.40869(13) 0.43298(8) 0.0402(2) Uani d 1
O O3 0.67729(18) -0.25757(17) 0.92057(11) 0.0575(3) Uani d 1
O O4 0.94015(16) -0.17721(14) 0.70790(10) 0.0430(2) Uani d 1
H H4 1.045(5) -0.276(4) 0.759(3) 0.072(6) Uiso d 1
N N1 0.27952(15) 0.03091(13) 0.83018(9) 0.03108(19) Uani d 1
H H1 0.248(4) -0.038(3) 0.918(2) 0.052(4) Uiso d 1
C C2 0.06502(18) 0.17428(15) 0.79307(10) 0.0302(2) Uani d 1
N N3 0.09988(15) 0.29328(13) 0.65310(8) 0.03059(19) Uani d 1
H H3 -0.050(4) 0.391(3) 0.630(2) 0.054(5) Uiso d 1
C C4 0.32531(17) 0.28849(14) 0.55477(10) 0.0284(2) Uani d 1
C C5 0.54286(17) 0.13666(14) 0.60218(10) 0.0295(2) Uani d 1
H H5 0.689(3) 0.127(3) 0.540(2) 0.042(4) Uiso d 1
C C6 0.51057(17) 0.01317(13) 0.73716(9) 0.02706(19) Uani d 1
C C7 0.72006(19) -0.15575(15) 0.79814(11) 0.0325(2) Uani d 1
O O5 1.28887(17) -0.45822(16) 0.81521(11) 0.0523(3) Uani d 1
H H51 1.421(5) -0.460(4) 0.757(3) 0.080(7) Uiso d 1
H H52 1.313(5) -0.528(4) 0.896(3) 0.082(7) Uiso d 1

loop_
_atom_site_aniso_label
_atom_site_aniso_U_11
_atom_site_aniso_U_22
_atom_site_aniso_U_33
_atom_site_aniso_U_12
_atom_site_aniso_U_13
_atom_site_aniso_U_23
O1 0.0285(4) 0.0499(5) 0.0329(4) -0.0054(3) -0.0022(3) 0.0094(3)
O2 0.0291(4) 0.0447(4) 0.0298(4) -0.0065(3) -0.0079(3) 0.0154(3)
O3 0.0390(5) 0.0612(6) 0.0449(5) -0.0062(4) -0.0138(4) 0.0266(4)
O4 0.0302(4) 0.0449(4) 0.0385(4) -0.0003(3) -0.0112(3) 0.0054(3)
N1 0.0289(4) 0.0311(4) 0.0247(3) -0.0063(3) -0.0080(3) 0.0067(3)
C2 0.0277(4) 0.0308(4) 0.0252(4) -0.0071(3) -0.0065(3) 0.0037(3)
N3 0.0245(4) 0.0319(4) 0.0258(3) -0.0047(3) -0.0077(3) 0.0070(3)
C4 0.0260(4) 0.0289(4) 0.0244(4) -0.0064(3) -0.0078(3) 0.0041(3)
C5 0.0243(4) 0.0308(4) 0.0258(4) -0.0045(3) -0.0072(3) 0.0029(3)
C6 0.0268(4) 0.0251(4) 0.0257(4) -0.0045(3) -0.0106(3) 0.0014(3)
C7 0.0306(4) 0.0297(4) 0.0322(4) -0.0049(3) -0.0137(3) 0.0038(3)
O5 0.0287(4) 0.0598(6) 0.0426(5) 0.0010(4) -0.0082(3) 0.0118(4)

loop_
_atom_type_symbol
_atom_type_description
_atom_type_scat_dispersion_real
_atom_type_scat_dispersion_imag
_atom_type_scat_source
C C 0.0033 0.0016 'International Tables Vol C Tables 4.2.6.8 and 6.1.1.4'
H H 0.0000 0.0000 'International Tables Vol C Tables 4.2.6.8 and 6.1.1.4'
N N 0.0061 0.0033 'International Tables Vol C Tables 4.2.6.8 and 6.1.1.4'
O O 0.0106 0.0060 'International Tables Vol C Tables 4.2.6.8 and 6.1.1.4'

loop_
_geom_angle_atom_site_label_1
_geom_angle_atom_site_label_2
_geom_angle_atom_site_label_3
_geom_angle
C7 O4 H4 104.3(16)
C6 N1 C2 122.36(8)
C6 N1 H1 126.4(14)
C2 N1 H1 111.2(14)
O1 C2 N1 123.81(8)
O1 C2 N3 121.35(8)
N1 C2 N3 114.83(8)
C4 N3 C2 126.29(7)
C4 N3 H3 120.3(12)
C2 N3 H3 113.3(12)
O2 C4 N3 119.61(8)
O2 C4 C5 124.64(9)
N3 C4 C5 115.74(8)
C6 C5 C4 118.56(8)
C6 C5 H5 124.1(11)
C4 C5 H5 117.3(11)
C5 C6 N1 122.13(8)
C5 C6 C7 124.03(9)
N1 C6 C7 113.84(8)
O3 C7 O4 125.70(9)
O3 C7 C6 120.28(10)
O4 C7 C6 114.02(8)
H51 O5 H52 110(2)

loop_
_geom_bond_atom_site_label_1
_geom_bond_atom_site_label_2
_geom_bond_distance
O1 C2 1.2241(12)
O2 C4 1.2418(10)
O3 C7 1.2056(13)
O4 C7 1.3040(13)
O4 H4 0.89(3)
N1 C6 1.3656(12)
N1 C2 1.3702(12)
N1 H1 0.85(2)
C2 N3 1.3772(11)
N3 C4 1.3716(12)
N3 H3 0.94(2)
C4 C5 1.4387(12)
C5 C6 1.3525(12)
C5 H5 0.879(19)
C6 C7 1.5012(12)
O5 H51 0.81(3)
O5 H52 0.82(3)

loop_
_geom_hbond_atom_site_label_D
_geom_hbond_atom_site_label_H
_geom_hbond_atom_site_label_A
_geom_hbond_site_symmetry_A
_geom_hbond_distance_DH
_geom_hbond_distance_HA
_geom_hbond_distance_DA
_geom_hbond_angle_DHA
O4 H4 O5 . 0.89(3) 1.65(3) 2.5231(11) 166(2)
N1 H1 O1 2_557 0.85(2) 2.03(2) 2.8824(11) 175.2(19)
N3 H3 O2 2_566 0.94(2) 1.87(2) 2.8112(11) 174.6(18)
O5 H51 O2 2_756 0.81(3) 2.00(3) 2.7786(12) 161(3)
O5 H52 O3 2_747 0.82(3) 1.98(3) 2.7787(12) 164(2)
C5 H5 O4 2_756 0.879(19) 2.740(19) 3.5922(13) 163.7(15)

loop_
_geom_torsion_atom_site_label_1
_geom_torsion_atom_site_label_2
_geom_torsion_atom_site_label_3
_geom_torsion_atom_site_label_4
_geom_torsion
C6 N1 C2 O1 -178.86(10)
C6 N1 C2 N3 2.20(15)
O1 C2 N3 C4 177.12(10)
N1 C2 N3 C4 -3.91(15)
C2 N3 C4 O2 -178.17(10)
C2 N3 C4 C5 2.97(15)
O2 C4 C5 C6 -179.05(10)
N3 C4 C5 C6 -0.26(14)
C4 C5 C6 N1 -1.20(15)
C4 C5 C6 C7 178.02(9)
C2 N1 C6 C5 0.18(16)
C2 N1 C6 C7 -179.11(9)
C5 C6 C7 O3 178.85(12)
N1 C6 C7 O3 -1.87(15)
C5 C6 C7 O4 -1.13(15)
N1 C6 C7 O4 178.15(9)

loop_
_cod_related_entry_id
_cod_related_entry_database
_cod_related_entry_code
1 ChemSpider 17345907
